data_2227845
loop_
_publ_author_name
'Wu, Jiang'
'Zhu, Hong-lin'

_publ_section_title
;
 Poly[[\m~10~-2,3-bis(carboxymethyl)butanedioato]disodium]
;
_journal_issue 11
_journal_name_full 'Acta Crystallographica Section E'
_journal_page_first m1419
_journal_paper_doi 10.1107/S1600536810040857
_journal_volume 66
_journal_year 2010
_chemical_formula_iupac '[Na2 (C8 H8 O8)]'
_chemical_formula_moiety 'C8 H8 Na2 O8'
_chemical_formula_sum 'C8 H8 Na2 O8'
_chemical_formula_weight 278.12
_chemical_name_systematic
;
Poly[[\m~10~-2,3-bis(carboxymethyl)butanedioato]disodium]
;
_space_group_IT_number 60
_symmetry_cell_setting orthorhombic
_symmetry_space_group_name_Hall '-P 2n 2ab'
_symmetry_space_group_name_H-M 'P b c n'
_atom_sites_solution_hydrogens geom
_atom_sites_solution_primary direct
_atom_sites_solution_secondary difmap
_audit_creation_method SHELXL-97
_cell_angle_alpha 90.00
_cell_angle_beta 90.00
_cell_angle_gamma 90.00
_cell_formula_units_Z 4
_cell_length_a 8.9053(18)
_cell_length_b 8.6395(17)
_cell_length_c 12.527(3)
_cell_measurement_reflns_used 7116
_cell_measurement_temperature 293(2)
_cell_measurement_theta_max 27.43
_cell_measurement_theta_min 3.25
_cell_volume 963.8(4)
_computing_cell_refinement 'RAPID-AUTO (Rigaku, 1998)'
_computing_data_collection 'RAPID-AUTO (Rigaku, 1998)'
_computing_data_reduction 'CrystalStructure (Rigaku/MSC, 2004)'
_computing_molecular_graphics 'SHELXTL (Sheldrick, 2008)'
_computing_publication_material 'SHELXL97 (Sheldrick, 2008)'
_computing_structure_refinement 'SHELXL97 (Sheldrick, 2008)'
_computing_structure_solution 'SHELXS97 (Sheldrick, 2008)'
_diffrn_ambient_temperature 293(2)
_diffrn_detector_area_resol_mean 0
_diffrn_measured_fraction_theta_full 1.000
_diffrn_measured_fraction_theta_max 1.000
_diffrn_measurement_device_type 'Rigaku R-AXIS RAPID'
_diffrn_measurement_method '\w scan'
_diffrn_radiation_monochromator graphite
_diffrn_radiation_source 'fine-focus sealed tube'
_diffrn_radiation_type MoK\a
_diffrn_radiation_wavelength 0.71073
_diffrn_reflns_av_R_equivalents 0.0205
_diffrn_reflns_av_sigmaI/netI 0.0123
_diffrn_reflns_limit_h_max 11
_diffrn_reflns_limit_h_min -11
_diffrn_reflns_limit_k_max 11
_diffrn_reflns_limit_k_min -11
_diffrn_reflns_limit_l_max 16
_diffrn_reflns_limit_l_min -16
_diffrn_reflns_number 8610
_diffrn_reflns_theta_full 27.43
_diffrn_reflns_theta_max 27.43
_diffrn_reflns_theta_min 3.25
_diffrn_standards_decay_% 0
_diffrn_standards_interval_time 0
_diffrn_standards_number 0
_exptl_absorpt_coefficient_mu 0.244
_exptl_absorpt_correction_T_max 0.925
_exptl_absorpt_correction_T_min 0.900
_exptl_absorpt_correction_type multi-scan
_exptl_absorpt_process_details '(ABSCOR; Higashi, 1995)'
_exptl_crystal_colour colorless
_exptl_crystal_density_diffrn 1.917
_exptl_crystal_density_method 'not measured'
_exptl_crystal_description block
_exptl_crystal_F_000 568
_exptl_crystal_size_max 0.44
_exptl_crystal_size_mid 0.36
_exptl_crystal_size_min 0.32
_refine_diff_density_max 0.429
_refine_diff_density_min -0.224
_refine_ls_extinction_method none
_refine_ls_goodness_of_fit_ref 1.103
_refine_ls_hydrogen_treatment mixed
_refine_ls_matrix_type full
_refine_ls_number_parameters 86
_refine_ls_number_reflns 1097
_refine_ls_number_restraints 1
_refine_ls_restrained_S_all 1.104
_refine_ls_R_factor_all 0.0407
_refine_ls_R_factor_gt 0.0383
_refine_ls_shift/su_max 0.000
_refine_ls_shift/su_mean 0.000
_refine_ls_structure_factor_coef Fsqd
_refine_ls_weighting_details 'calc w=1/[\s^2^(Fo^2^)+(0.0658P)^2^+0.5154P] where P=(Fo^2^+2Fc^2^)/3'
_refine_ls_weighting_scheme calc
_refine_ls_wR_factor_gt 0.1088
_refine_ls_wR_factor_ref 0.1108
_reflns_number_gt 1000
_reflns_number_total 1097
_reflns_threshold_expression >2sigma(I)
_cod_data_source_file ng5044.cif
_cod_data_source_block I
_cod_original_cell_volume 963.8(3)
_cod_database_code 2227845
_cod_database_fobs_code 2227845

loop_
_symmetry_equiv_pos_as_xyz
'x, y, z'
'-x+1/2, -y+1/2, z+1/2'
'-x, y, -z+1/2'
'x+1/2, -y+1/2, -z'
'-x, -y, -z'
'x-1/2, y-1/2, -z-1/2'
'x, -y, z-1/2'
'-x-1/2, y-1/2, z'

loop_
_atom_site_type_symbol
_atom_site_label
_atom_site_fract_x
_atom_site_fract_y
_atom_site_fract_z
_atom_site_U_iso_or_equiv
_atom_site_adp_type
_atom_site_calc_flag
_atom_site_refinement_flags
_atom_site_occupancy
_atom_site_disorder_assembly
_atom_site_disorder_group
Na Na 0.91916(8) 0.06655(8) 0.62976(5) 0.0292(2) Uani d . 1 . .
O O1 1.12521(17) 0.21959(14) 0.69249(10) 0.0391(4) Uani d . 1 . .
O O2 1.30500(16) 0.37558(13) 0.75029(10) 0.0325(3) Uani d D 1 . .
C C1 1.19167(19) 0.34236(18) 0.68752(12) 0.0243(3) Uani d . 1 . .
C C2 1.15019(18) 0.46906(17) 0.61037(11) 0.0219(3) Uani d . 1 . .
H H2A 1.2386 0.4963 0.5692 0.026 Uiso calc R 1 . .
H H2B 1.1207 0.5598 0.6508 0.026 Uiso calc R 1 . .
C C3 1.02287(16) 0.42768(14) 0.53277(10) 0.0161(3) Uani d . 1 . .
H H3A 0.9358 0.3927 0.5741 0.019 Uiso calc R 1 . .
C C4 1.07185(16) 0.29671(16) 0.45770(11) 0.0177(3) Uani d . 1 . .
O O3 1.01257(15) 0.16760(12) 0.46431(9) 0.0300(3) Uani d . 1 . .
O O4 1.17325(15) 0.33112(14) 0.39020(10) 0.0300(3) Uani d . 1 . .
H H2C 1.310(4) 0.308(3) 0.7989(19) 0.088(11) Uiso d D 1 . .

loop_
_atom_site_aniso_label
_atom_site_aniso_U_11
_atom_site_aniso_U_22
_atom_site_aniso_U_33
_atom_site_aniso_U_12
_atom_site_aniso_U_13
_atom_site_aniso_U_23
Na 0.0336(4) 0.0244(4) 0.0296(4) -0.0038(3) 0.0023(3) -0.0031(2)
O1 0.0481(8) 0.0278(7) 0.0415(7) -0.0062(6) -0.0172(6) 0.0104(5)
O2 0.0432(7) 0.0262(6) 0.0282(6) 0.0011(5) -0.0177(5) 0.0041(5)
C1 0.0305(8) 0.0216(7) 0.0208(7) 0.0046(6) -0.0054(6) -0.0007(5)
C2 0.0278(7) 0.0185(7) 0.0194(7) 0.0020(6) -0.0054(6) 0.0003(5)
C3 0.0208(7) 0.0137(6) 0.0138(6) 0.0032(5) 0.0005(5) 0.0002(5)
C4 0.0212(7) 0.0160(6) 0.0159(6) 0.0039(5) -0.0012(5) -0.0008(5)
O3 0.0448(7) 0.0166(5) 0.0286(6) -0.0050(5) 0.0081(5) -0.0041(4)
O4 0.0340(6) 0.0247(6) 0.0314(6) -0.0026(5) 0.0148(5) -0.0082(5)

loop_
_atom_type_symbol
_atom_type_description
_atom_type_scat_dispersion_real
_atom_type_scat_dispersion_imag
_atom_type_scat_source
C C 0.0033 0.0016 'International Tables Vol C Tables 4.2.6.8 and 6.1.1.4'
H H 0.0000 0.0000 'International Tables Vol C Tables 4.2.6.8 and 6.1.1.4'
O O 0.0106 0.0060 'International Tables Vol C Tables 4.2.6.8 and 6.1.1.4'
Na Na 0.0362 0.0249 'International Tables Vol C Tables 4.2.6.8 and 6.1.1.4'

loop_
_geom_angle_atom_site_label_1
_geom_angle_atom_site_label_2
_geom_angle_atom_site_label_3
_geom_angle_site_symmetry_1
_geom_angle_site_symmetry_3
_geom_angle
_geom_angle_publ_flag
O4 Na O1 4_456 . 122.39(5) ?
O4 Na O3 4_456 . 95.36(5) ?
O1 Na O3 . . 79.44(5) ?
O4 Na O3 4_456 5_756 119.46(5) ?
O1 Na O3 . 5_756 115.41(6) ?
O3 Na O3 . 5_756 78.24(5) ?
O4 Na O2 4_456 6_557 86.14(5) ?
O1 Na O2 . 6_557 119.22(5) ?
O3 Na O2 . 6_557 156.69(5) ?
O3 Na O2 5_756 6_557 80.80(5) ?
O4 Na O1 4_456 3_756 76.26(5) ?
O1 Na O1 . 3_756 63.76(7) ?
O3 Na O1 . 3_756 127.10(5) ?
O3 Na O1 5_756 3_756 150.95(5) ?
O2 Na O1 6_557 3_756 75.89(5) ?
O4 Na Na 4_456 3_756 119.52(4) ?
O1 Na Na . 3_756 51.20(4) ?
O3 Na Na . 3_756 129.07(5) ?
O3 Na Na 5_756 3_756 109.34(4) ?
O2 Na Na 6_557 3_756 68.03(4) ?
O1 Na Na 3_756 3_756 45.42(3) ?
O4 Na Na 4_456 5_756 112.22(4) ?
O1 Na Na . 5_756 99.22(5) ?
O3 Na Na . 5_756 39.32(3) ?
O3 Na Na 5_756 5_756 38.92(3) ?
O2 Na Na 6_557 5_756 119.06(4) ?
O1 Na Na 3_756 5_756 162.35(5) ?
Na Na Na 3_756 5_756 128.23(4) ?
C1 O1 Na . . 146.90(11) ?
C1 O1 Na . 3_756 123.86(11) ?
Na O1 Na . 3_756 83.38(5) ?
C1 O2 Na . 6_667 146.49(11) ?
C1 O2 H2C . . 109(2) ?
Na O2 H2C 6_667 . 90(2) ?
O1 C1 O2 . . 122.32(14) ?
O1 C1 C2 . . 123.18(14) ?
O2 C1 C2 . . 114.49(14) ?
C1 C2 C3 . . 114.71(13) ?
C1 C2 H2A . . 108.6 ?
C3 C2 H2A . . 108.6 ?
C1 C2 H2B . . 108.6 ?
C3 C2 H2B . . 108.6 ?
H2A C2 H2B . . 107.6 ?
C4 C3 C2 . . 110.47(11) ?
C4 C3 C3 . 5_766 110.16(13) ?
C2 C3 C3 . 5_766 109.98(14) ?
C4 C3 H3A . . 108.7 ?
C2 C3 H3A . . 108.7 ?
C3 C3 H3A 5_766 . 108.7 ?
O3 C4 O4 . . 123.93(13) ?
O3 C4 C3 . . 120.17(12) ?
O4 C4 C3 . . 115.89(12) ?
C4 O3 Na . . 122.30(9) ?
C4 O3 Na . 5_756 127.90(10) ?
Na O3 Na . 5_756 101.76(5) ?
C4 O4 Na . 4_556 144.24(11) ?

loop_
_geom_bond_atom_site_label_1
_geom_bond_atom_site_label_2
_geom_bond_site_symmetry_2
_geom_bond_distance
_geom_bond_publ_flag
Na O4 4_456 2.3748(15) ?
Na O1 . 2.3943(15) ?
Na O3 . 2.3978(13) ?
Na O3 5_756 2.4188(13) ?
Na O2 6_557 2.4522(14) ?
Na O1 3_756 2.6196(15) ?
Na Na 3_756 3.3388(14) ?
Na Na 5_756 3.7369(14) ?
O1 C1 . 1.216(2) ?
O1 Na 3_756 2.6196(15) ?
O2 C1 . 1.311(2) ?
O2 Na 6_667 2.4522(14) ?
O2 H2C . 0.843(10) ?
C1 C2 . 1.506(2) ?
C2 C3 . 1.536(2) ?
C2 H2A . 0.9700 ?
C2 H2B . 0.9700 ?
C3 C4 . 1.5346(18) ?
C3 C3 5_766 1.550(2) ?
C3 H3A . 0.9800 ?
C4 O3 . 1.2368(18) ?
C4 O4 . 1.2723(19) ?
O3 Na 5_756 2.4188(13) ?
O4 Na 4_556 2.3748(15) ?

loop_
_geom_hbond_atom_site_label_D
_geom_hbond_atom_site_label_H
_geom_hbond_atom_site_label_A
_geom_hbond_site_symmetry_D
_geom_hbond_site_symmetry_H
_geom_hbond_site_symmetry_A
_geom_hbond_distance_DH
_geom_hbond_distance_HA
_geom_hbond_distance_DA
_geom_hbond_angle_DHA
_geom_hbond_publ_flag
O2 H2C O4 . . 2_755 0.85(2) 1.67(3) 2.5097(18) 177(2) y
